data_2010123
loop_
_publ_author_name
'De Ridder, Dirk J.A.'
'Imhoff, Pieter'

_publ_contact_author
;
     Dr. Dirk J.A. De Ridder
     University of Bern
     Laboratory for chemical and mineralogical Crystallography
     Freiestrasse 3
     CH-3012 Bern
     Switzerland
;
_publ_section_title
;Di-\m-chloro-bis[(<i>cis</i>,<i>cis</i>-\h^4^-1,5-cyclooctadiene)rhodium(I)]:
 a redetermination
;
_journal_issue 10
_journal_name_full 'Acta Crystallographica Section C'
_journal_page_first 1569
_journal_page_last 1572
_journal_paper_doi 10.1107/S0108270194001459
_journal_volume 50
_journal_year 1994
_chemical_formula_moiety 'C16 H24 Cl2 Rh2 '
_chemical_formula_sum 'C16 H24 Cl2 Rh2'
_chemical_formula_weight 493.08
_chemical_name_systematic bis((\m^2^-Chloro)-(\n^4^-cis,cis-1,5-cyclo-octadiene)-Rhodium(I))
_space_group_IT_number 14
_symmetry_cell_setting monoclinic
_symmetry_space_group_name_Hall '-P 2yn'
_symmetry_space_group_name_H-M 'P 1 21/n 1'
_audit_creation_method from_xtal_archive_file_using_CIFIO
_cell_angle_alpha 90.00000
_cell_angle_beta 91.790(10)
_cell_angle_gamma 90.00000
_cell_formula_units_Z 4
_cell_length_a 9.0560(10)
_cell_length_b 25.475(6)
_cell_length_c 7.3090(10)
_cell_measurement_reflns_used 23
_cell_measurement_temperature 293
_cell_measurement_theta_max 21.6
_cell_measurement_theta_min 19.9
_cell_volume 1685.4(5)
_computing_cell_refinement 'CELCON, comparable to Xtal LATCON'
_computing_data_collection 'CAD-4 software (Enraf-Nonius, 1989)'
_computing_data_reduction 'xtal ADDREF (Davenport & Hall, 1990)'
_computing_molecular_graphics 'PEANUT (Hummel, Hauser & B\"urgi, 1990)'
_computing_publication_material
; Xtal BONDLA (Dreissig, Doherty, Stewart & Hall, 1990) and
 Xtal CIFIO (Hall, 1990)
;
_computing_structure_refinement 'Xtal CRYLSQ (Olthof-Hazekamp, 1990)'
_computing_structure_solution 'Heavy-atom method'
_diffrn_ambient_temperature 293
_diffrn_measurement_device 'ENRAF-NONIUS CAD4'
_diffrn_measurement_method \q/2\q
_diffrn_radiation_monochromator graphite
_diffrn_radiation_source xray_tube
_diffrn_radiation_type 'Mo K\a'
_diffrn_radiation_wavelength .71069
_diffrn_reflns_av_R_equivalents 'Not available'
_diffrn_reflns_limit_h_max 14
_diffrn_reflns_limit_h_min -14
_diffrn_reflns_limit_k_max 41
_diffrn_reflns_limit_k_min 0
_diffrn_reflns_limit_l_max 11
_diffrn_reflns_limit_l_min 0
_diffrn_reflns_number 7601
_diffrn_reflns_reduction_process perpendicular_monochr_Lp
_diffrn_reflns_theta_max 34.88
_diffrn_reflns_theta_min 1.6
_diffrn_standards_decay_% 2.3
_diffrn_standards_interval_time 83
_diffrn_standards_number 2
_exptl_absorpt_coefficient_mu 2.24
_exptl_absorpt_correction_T_max 1.118
_exptl_absorpt_correction_T_min 0.837
_exptl_absorpt_correction_type 'empirical : DIFABS (Walker & Stuart, 1983)'
_exptl_crystal_colour orange
_exptl_crystal_density_diffrn 1.943
_exptl_crystal_density_meas 1.93(2)
_exptl_crystal_density_method 'pycnometrically (Ibers & Snyder, 1962)'
_exptl_crystal_description block
_exptl_crystal_F_000 976
_exptl_crystal_size_max 0.43
_exptl_crystal_size_mid 0.28
_exptl_crystal_size_min 0.25
_refine_diff_density_max 1.479
_refine_diff_density_min -1.931
_refine_ls_abs_structure_details none
_refine_ls_abs_structure_Flack 0
_refine_ls_extinction_coef g=2(2)x10^-6^
_refine_ls_extinction_method 'Zachariasen (1967)'
_refine_ls_goodness_of_fit_all 1.239
_refine_ls_goodness_of_fit_obs 1.057
_refine_ls_hydrogen_treatment
; refxyz, restrained at 1.09 \%A to their carrier atom
   with fixed U~eq~=0.10 \%A^2^
;
_refine_ls_matrix_type full
_refine_ls_number_constraints 0
_refine_ls_number_parameters 254
_refine_ls_number_reflns 4820
_refine_ls_number_restraints 48
_refine_ls_R_factor_all .075
_refine_ls_R_factor_obs .038
_refine_ls_shift/esd_max .508
_refine_ls_shift/esd_mean .034
_refine_ls_structure_factor_coef F
_refine_ls_weighting_details w=1/[\s^2^(F)+0.02F^2^]
_refine_ls_weighting_scheme calc
_refine_ls_wR_factor_all .091
_refine_ls_wR_factor_obs .063
_reflns_number_observed 4822
_reflns_number_total 7348
_reflns_observed_criterion refl_observed_if_Inet_>_2.5_sigma(Inet)
_cod_data_source_file sh1088.cif
_cod_data_source_block R33MIP
_cod_depositor_comments
;
The following automatic conversions were performed:

'_refine_ls_weighting_scheme' value 'w=1/[\s^2^(F)+0.02F^2^]' was
changed to 'calc'. New tag '_refine_ls_weighting_details' was
created. The value of the new tag was set to
'w=1/[\s^2^(F)+0.02F^2^]'.

Automatic conversion script
Id: cif_fix_values 3143 2015-03-26 13:38:13Z robertas 
;
_cod_original_sg_symbol_H-M 'P 21/n'
_cod_database_code 2010123

loop_
_symmetry_equiv_pos_as_xyz
+x,+y,+z
1/2-x,1/2+y,1/2-z
-x,-y,-z
1/2+x,1/2-y,1/2+z

loop_
_atom_site_aniso_label
_atom_site_aniso_U_11
_atom_site_aniso_U_22
_atom_site_aniso_U_33
_atom_site_aniso_U_12
_atom_site_aniso_U_13
_atom_site_aniso_U_23
Rh(1) .0321(2) .0294(2) .0310(2) -.00340(10) -.00010(10) -.00030(10)
Rh(2) .02750(10) .0307(2) .02870(10) -.00300(10) .00150(10) -.00080(10)
Cl(1) .0506(7) .0625(8) .0319(5) -.0225(6) .0083(4) -.0069(5)
Cl(2) .0409(6) .0566(8) .0366(5) -.0156(5) .0094(4) -.0102(5)
C(1) .061(3) .045(3) .060(3) -.001(3) .010(3) -.020(3)
C(2) .070(4) .048(3) .039(2) -.010(3) -.007(2) -.012(2)
C(3) .076(5) .112(7) .062(4) -.016(5) -.029(4) -.019(4)
C(4) .044(3) .103(6) .080(5) -.004(4) -.018(3) -.009(4)
C(5) .037(2) .039(3) .067(3) -.006(2) .003(2) -.015(2)
C(6) .057(3) .045(3) .054(3) -.014(2) .012(2) .010(2)
C(7) .095(6) .043(4) .128(8) -.011(4) .032(5) .017(4)
C(8) .160(10) .035(4) .096(6) .010(5) .028(6) -.001(4)
C(9) .045(3) .052(3) .047(3) -.006(2) .008(2) -.018(2)
C(10) .052(3) .067(4) .032(2) -.006(3) -.004(2) -.001(2)
C(11) .063(4) .133(9) .065(4) .012(5) -.031(4) -.008(5)
C(12) .037(3) .131(8) .078(5) .016(4) -.016(3) -.019(5)
C(13) .031(2) .068(4) .060(3) -.002(2) .009(2) -.016(3)
C(14) .038(2) .050(3) .046(2) -.015(2) .012(2) -.003(2)
C(15) .079(4) .040(3) .086(5) -.024(3) .028(4) -.012(3)
C(16) .090(5) .043(4) .085(5) -.017(3) .027(4) -.023(3)

loop_
_atom_site_label
_atom_site_fract_x
_atom_site_fract_y
_atom_site_fract_z
_atom_site_U_iso_or_equiv
_atom_site_thermal_displace_type
_atom_site_calc_flag
_atom_site_calc_attached_atom
Rh(1) .35804(4) .586280(10) .36508(4) .0308(2) Uani ? ?
Rh(2) .61175(3) .675370(10) .56567(4) .02890(10) Uani ? ?
Cl(1) .5763(2) .63197(6) .2757(2) .0482(6) Uani ? ?
Cl(2) .37280(10) .63964(6) .6381(2) .0446(6) Uani ? ?
C(1) .3931(7) .5247(3) .1796(9) .055(3) Uani ? ?
C(2) .3071(8) .5633(3) .0949(7) .052(3) Uani ? ?
C(3) .1437(9) .5597(4) .0560(10) .084(5) Uani ? ?
C(4) .0497(8) .5621(4) .2180(10) .076(5) Uani ? ?
C(5) .1332(6) .5686(2) .3997(9) .048(3) Uani ? ?
C(6) .2191(7) .5293(2) .4846(8) .052(3) Uani ? ?
C(7) .2420(10) .4757(3) .4030(10) .088(6) Uani ? ?
C(8) .3320(10) .4731(3) .2430(10) .098(7) Uani ? ?
C(9) .6084(6) .7310(2) .7778(8) .048(3) Uani ? ?
C(10) .6763(7) .6851(3) .8417(7) .051(3) Uani ? ?
C(11) .8400(9) .6783(4) .8730(10) .088(6) Uani ? ?
C(12) .9303(7) .6842(4) .7060(10) .082(5) Uani ? ?
C(13) .8392(6) .6850(3) .5276(9) .053(3) Uani ? ?
C(14) .7639(6) .7290(2) .4619(7) .045(3) Uani ? ?
C(15) .7586(8) .7813(3) .5560(10) .068(4) Uani ? ?
C(16) .6912(9) .7808(3) .7370(10) .072(5) Uani ? ?
H(1) .508(4) .522(4) .150(10) .10000 Uiso calc C(1)
H(2) .368(9) .594(3) .030(10) .10000 Uiso calc C(2)
H(31) .111(2) .5900(10) -.037(3) .10000 Uiso calc C(3)
H(32) .122(9) .5230(10) -.006(5) .10000 Uiso calc C(3)
H(41) -.026(2) .5930(10) .201(2) .10000 Uiso calc C(4)
H(42) -.008(3) .5280(10) .250(10) .10000 Uiso calc C(4)
H(5) .100(10) .604(2) .470(10) .10000 Uiso calc C(5)
H(6) .240(10) .529(4) .628(4) .10000 Uiso calc C(6)
H(71) .288(3) .4503(8) .506(3) .10000 Uiso calc C(7)
H(72) .138(6) .459(2) .352(9) .10000 Uiso calc C(7)
H(81) .421(3) .4467(8) .270(3) .10000 Uiso calc C(8)
H(82) .267(7) .459(2) .129(9) .10000 Uiso calc C(8)
H(9) .497(5) .731(4) .820(10) .10000 Uiso calc C(9)
H(10) .613(9) .657(3) .920(10) .10000 Uiso calc C(10)
H(111) .878(2) .7050(10) .973(3) .10000 Uiso calc C(11)
H(112) .907(7) .645(2) .880(9) .10000 Uiso calc C(11)
H(121) .995(2) .7210(10) .717(2) .10000 Uiso calc C(12)
H(122) 1.003(3) .6520(10) .680(10) .10000 Uiso calc C(12)
H(13) .856(9) .652(2) .430(10) .10000 Uiso calc C(13)
H(14) .736(9) .737(4) .322(5) .10000 Uiso calc C(14)
H(151) .870(3) .7970(6) .570(2) .10000 Uiso calc C(15)
H(152) .684(3) .8120(10) .500(10) .10000 Uiso calc C(15)
H(161) .778(3) .7866(6) .843(3) .10000 Uiso calc C(16)
H(162) .610(6) .812(2) .747(8) .10000 Uiso calc C(16)
M1 .3501 .5440 .1373 ? ? dum ?
M2 .1762 .5490 .4422 ? ? dum ?
M3 .6424 .7081 .8098 ? ? dum ?
M4 .8016 .7070 .4948 ? ? dum ?

loop_
_atom_type_symbol
_atom_type_scat_dispersion_real
_atom_type_scat_dispersion_imag
_atom_type_scat_source
Rh -1.287 .919 Int._Tables_Vol_IV_Tables_2.2B_and_2.3.1
Cl .132 .159 Int._Tables_Vol_IV_Tables_2.2B_and_2.3.1
C .002 .002 Int._Tables_Vol_IV_Tables_2.2B_and_2.3.1
H 0 0 Int._Tables_Vol_IV_Tables_2.2B_and_2.3.1

loop_
_geom_angle_atom_site_label_1
_geom_angle_atom_site_label_2
_geom_angle_atom_site_label_3
_geom_angle
_geom_angle_publ_flag
M1 Rh(1) M2 88.3 yes
M1 Rh(1) Cl(1) 92.5 yes
M1 Rh(1) Cl(2) 178.2 yes
M2 Rh(1) Cl(1) 179.2 yes
M2 Rh(1) Cl(2) 93.4 yes
Cl(1) Rh(1) Cl(2) 85.83(4) yes
Cl(1) Rh(1) C(1) 92.5(2) yes
Cl(1) Rh(1) C(2) 92.2(2) yes
Cl(1) Rh(1) C(5) 160.4(2) yes
Cl(1) Rh(1) C(6) 160.9(2) yes
Cl(2) Rh(1) C(1) 161.2(2) yes
Cl(2) Rh(1) C(2) 160.1(2) yes
Cl(2) Rh(1) C(5) 92.8(2) yes
Cl(2) Rh(1) C(6) 93.6(2) yes
C(1) Rh(1) C(2) 38.6(3) yes
C(1) Rh(1) C(5) 94.8(2) yes
C(1) Rh(1) C(6) 81.9(2) yes
C(2) Rh(1) C(5) 82.4(3) yes
C(2) Rh(1) C(6) 94.6(2) yes
C(5) Rh(1) C(6) 38.6(2) yes
M3 Rh(2) M4 88.1 yes
M3 Rh(2) Cl(1) 177.5 yes
M3 Rh(2) Cl(2) 93.6 yes
M4 Rh(2) Cl(1) 92.8 yes
M4 Rh(2) Cl(2) 176.7 yes
Cl(1) Rh(2) Cl(2) 85.66(5) yes
Cl(1) Rh(2) C(9) 163.0(2) yes
Cl(1) Rh(2) C(10) 158.2(2) yes
Cl(1) Rh(2) C(13) 92.4(2) yes
Cl(1) Rh(2) C(14) 93.0(2) yes
Cl(2) Rh(2) C(9) 93.4(2) yes
Cl(2) Rh(2) C(10) 93.3(2) yes
Cl(2) Rh(2) C(13) 163.6(2) yes
Cl(2) Rh(2) C(14) 157.7(2) yes
C(9) Rh(2) C(10) 38.8(2) yes
C(9) Rh(2) C(13) 93.2(2) yes
C(9) Rh(2) C(14) 81.5(2) yes
C(10) Rh(2) C(13) 82.5(2) yes
C(10) Rh(2) C(14) 96.0(2) yes
C(13) Rh(2) C(14) 38.6(2) yes
Rh(1) Cl(1) Rh(2) 94.08(5) yes
Rh(1) Cl(2) Rh(2) 93.32(4) yes
Rh(1) C(1) C(2) 70.5(4) yes
Rh(1) C(1) C(8) 112.8(5) yes
Rh(1) C(1) H(1) 109(5) ?
C(2) C(1) C(8) 123.5(7) yes
C(2) C(1) H(1) 120(5) ?
C(8) C(1) H(1) 112(5) ?
Rh(1) C(2) C(1) 71.0(4) yes
Rh(1) C(2) C(3) 112.4(5) yes
Rh(1) C(2) H(2) 98(4) ?
C(1) C(2) C(3) 125.1(7) yes
C(1) C(2) H(2) 115(4) ?
C(3) C(2) H(2) 118(4) ?
C(2) C(3) C(4) 116.0(6) yes
C(2) C(3) H(31) 109.0(10) ?
C(2) C(3) H(32) 108(4) ?
C(4) C(3) H(31) 109.0(10) ?
C(4) C(3) H(32) 106(3) ?
H(31) C(3) H(32) 109(3) ?
C(3) C(4) C(5) 114.8(6) yes
C(3) C(4) H(41) 109.0(10) ?
C(3) C(4) H(42) 118(4) ?
C(5) C(4) H(41) 109.0(10) ?
C(5) C(4) H(42) 97(5) ?
H(41) C(4) H(42) 109(2) ?
Rh(1) C(5) C(4) 112.1(4) yes
Rh(1) C(5) C(6) 71.4(3) yes
Rh(1) C(5) H(5) 100(4) ?
C(4) C(5) C(6) 124.3(6) yes
C(4) C(5) H(5) 111(4) ?
C(6) C(5) H(5) 123(4) ?
Rh(1) C(6) C(5) 70.0(3) yes
Rh(1) C(6) C(7) 111.5(5) yes
Rh(1) C(6) H(6) 107(5) ?
C(5) C(6) C(7) 123.7(6) yes
C(5) C(6) H(6) 123(5) ?
C(7) C(6) H(6) 110(5) ?
C(6) C(7) C(8) 116.5(7) yes
C(6) C(7) H(71) 109.0(10) ?
C(6) C(7) H(72) 111(3) ?
C(8) C(7) H(71) 109(2) ?
C(8) C(7) H(72) 102(4) ?
H(71) C(7) H(72) 109(3) ?
C(1) C(8) C(7) 115.5(7) yes
C(1) C(8) H(81) 109(2) ?
C(1) C(8) H(82) 105(3) ?
C(7) C(8) H(81) 109.0(10) ?
C(7) C(8) H(82) 109(3) ?
H(81) C(8) H(82) 109(3) ?
Rh(2) C(9) C(10) 70.5(3) yes
Rh(2) C(9) C(16) 113.8(4) yes
Rh(2) C(9) H(9) 105(5) ?
C(10) C(9) C(16) 123.6(6) yes
C(10) C(9) H(9) 108(5) ?
C(16) C(9) H(9) 123(5) ?
Rh(2) C(10) C(9) 70.8(3) yes
Rh(2) C(10) C(11) 112.0(4) yes
Rh(2) C(10) H(10) 107(4) ?
C(9) C(10) C(11) 124.8(7) yes
C(9) C(10) H(10) 119(4) ?
C(11) C(10) H(10) 112(4) ?
C(10) C(11) C(12) 115.3(6) yes
C(10) C(11) H(111) 109.0(10) ?
C(10) C(11) H(112) 132(3) ?
C(12) C(11) H(111) 109.0(10) ?
C(12) C(11) H(112) 78(3) ?
H(111) C(11) H(112) 109(4) ?
C(11) C(12) C(13) 113.9(6) yes
C(11) C(12) H(121) 109.0(10) ?
C(11) C(12) H(122) 117(4) ?
C(13) C(12) H(121) 109.0(10) ?
C(13) C(12) H(122) 99(5) ?
H(121) C(12) H(122) 109(2) ?
Rh(2) C(13) C(12) 113.1(4) yes
Rh(2) C(13) C(14) 70.6(3) yes
Rh(2) C(13) H(13) 98(4) ?
C(12) C(13) C(14) 123.7(6) yes
C(12) C(13) H(13) 116(4) ?
C(14) C(13) H(13) 118(4) ?
Rh(2) C(14) C(13) 70.8(3) yes
Rh(2) C(14) C(15) 112.4(4) yes
Rh(2) C(14) H(14) 110(5) ?
C(13) C(14) C(15) 125.5(5) yes
C(13) C(14) H(14) 126(5) ?
C(15) C(14) H(14) 105(5) ?
C(14) C(15) C(16) 115.0(6) yes
C(14) C(15) H(151) 109.0(10) ?
C(14) C(15) H(152) 118(4) ?
C(16) C(15) H(151) 109.0(10) ?
C(16) C(15) H(152) 96(4) ?
H(151) C(15) H(152) 109(2) ?
C(9) C(16) C(15) 114.0(6) yes
C(9) C(16) H(161) 109.0(10) ?
C(9) C(16) H(162) 105(3) ?
C(15) C(16) H(161) 109.0(10) ?
C(15) C(16) H(162) 111(3) ?
H(161) C(16) H(162) 109(3) ?

loop_
_geom_bond_atom_site_label_1
_geom_bond_atom_site_label_2
_geom_bond_site_symmetry_1
_geom_bond_site_symmetry_2
_geom_bond_distance
_geom_bond_publ_flag
Rh(1) Cl(1) . . 2.4020(10) yes
Rh(1) Cl(2) . . 2.4150(10) yes
Rh(1) M1 . . 1.982 yes
Rh(1) M2 . . 1.997 yes
Rh(1) C(1) . . 2.104(7) yes
Rh(1) C(2) . . 2.097(6) yes
Rh(1) C(5) . . 2.108(5) yes
Rh(1) C(6) . . 2.126(6) yes
Rh(2) Cl(1) . . 2.4030(10) yes
Rh(2) Cl(2) . . 2.4210(10) yes
Rh(2) M3 . . 1.981 yes
Rh(2) M4 . . 1.982 yes
Rh(2) C(9) . . 2.102(6) yes
Rh(2) C(10) . . 2.098(5) yes
Rh(2) C(13) . . 2.101(5) yes
Rh(2) C(14) . . 2.099(6) yes
C(1) C(2) . . 1.388(9) yes
C(1) C(8) . . 1.510(10) yes
C(1) H(1) . . 1.07(4) no
C(2) C(3) . . 1.500(10) yes
C(2) H(2) . . 1.09(8) no
C(3) C(4) . . 1.480(10) yes
C(3) H(31) . . 1.07(3) no
C(3) H(32) . . 1.06(4) no
C(4) C(5) . . 1.520(10) yes
C(4) H(41) . . 1.05(3) no
C(4) H(42) . . 1.05(4) no
C(5) C(6) . . 1.401(8) yes
C(5) H(5) . . 1.07(7) no
C(6) C(7) . . 1.510(10) yes
C(6) H(6) . . 1.06(4) no
C(7) C(8) . . 1.450(10) yes
C(7) H(71) . . 1.07(2) no
C(7) H(72) . . 1.09(6) no
C(8) H(81) . . 1.06(3) no
C(8) H(82) . . 1.07(6) no
C(9) C(10) . . 1.395(9) yes
C(9) C(16) . . 1.510(10) yes
C(9) H(9) . . 1.07(5) no
C(10) C(11) . . 1.500(10) yes
C(10) H(10) . . 1.09(8) no
C(11) C(12) . . 1.500(10) yes
C(11) H(111) . . 1.06(3) no
C(11) H(112) . . 1.05(5) no
C(12) C(13) . . 1.520(10) yes
C(12) H(121) . . 1.10(3) no
C(12) H(122) . . 1.07(4) no
C(13) C(14) . . 1.389(9) yes
C(13) H(13) . . 1.10(7) no
C(14) C(15) . . 1.502(9) yes
C(14) H(14) . . 1.07(4) no
C(15) C(16) . . 1.480(10) yes
C(15) H(151) . . 1.09(3) no
C(15) H(152) . . 1.12(5) no
C(16) H(161) . . 1.09(2) no
C(16) H(162) . . 1.08(5) no

loop_
_geom_contact_atom_site_label_1
_geom_contact_atom_site_label_2
_geom_contact_distance
_geom_contact_site_symmetry_2
_geom_contact_publ_flag
C(1) C(7) 2.500(10) . no
C(9) C(15) 2.500(10) . no
C(14) C(16) 2.510(10) . no
C(6) C(8) 2.520(10) . no
C(3) C(5) 2.520(10) . no
C(2) C(4) 2.520(10) . no
C(11) C(13) 2.530(10) . no
C(10) C(12) 2.533(9) . no
C(2) C(8) 2.550(10) . no
C(10) C(16) 2.560(10) . no
C(1) C(3) 2.560(10) . no
C(5) C(7) 2.560(10) . no
C(12) C(14) 2.570(10) . no
C(9) C(11) 2.570(10) . no
C(13) C(15) 2.570(10) . no
C(4) C(6) 2.580(10) . no
C(9) C(14) 2.742(8) . no
C(10) C(13) 2.768(8) . no
C(2) C(5) 2.771(8) . no
C(1) C(6) 2.772(9) . no
Rh(2) C(11) 3.004(8) . no
Rh(1) C(3) 3.007(8) . no
Rh(2) C(15) 3.011(7) . no
Rh(1) C(7) 3.024(8) . no
Rh(1) C(4) 3.025(7) . no
Rh(1) C(8) 3.025(8) . no
Rh(2) C(12) 3.040(7) . no
Rh(2) C(16) 3.041(7) . no
C(9) C(13) 3.054(8) . no
C(3) C(8) 3.080(10) . no
C(11) C(16) 3.090(10) . no
C(4) C(7) 3.090(10) . no
C(1) C(5) 3.101(9) . no
C(2) C(6) 3.105(8) . no
C(12) C(15) 3.110(10) . no
C(10) C(14) 3.118(8) . no
C(13) C(16) 3.200(10) . no
C(9) C(12) 3.208(9) . no
C(2) C(7) 3.240(10) . no
Cl(1) C(2) 3.248(7) . no
Cl(1) C(13) 3.257(6) . no
C(5) C(8) 3.260(10) . no
Cl(1) C(1) 3.262(7) . no
Cl(1) C(14) 3.271(6) . no
C(1) C(4) 3.270(10) . no
C(3) C(6) 3.270(10) . no
Cl(1) Cl(2) 3.280(2) . yes
Cl(2) C(5) 3.283(6) . no
C(12) C(16) 3.290(10) . no
Cl(2) C(10) 3.295(6) . no
Cl(2) C(9) 3.298(6) . no
Cl(2) C(6) 3.316(6) . no
C(10) C(15) 3.320(10) . no
C(11) C(14) 3.320(10) . no
C(3) C(7) 3.410(10) . no
C(4) C(8) 3.420(10) . no
Rh(1) Rh(2) 3.5170(6) . yes
C(1) C(1) 3.542(9) 3_665 no
C(11) C(15) 3.560(10) . no
C(9) C(14) 3.583(8) 4_465 no
Cl(1) C(10) 3.590(6) 1_554 no
C(9) C(13) 3.759(8) 4_465 no
Rh(1) C(16) 3.813(7) 4_464 no
Cl(2) C(15) 3.827(8) 4_465 no
C(9) C(15) 3.830(10) 4_465 no
Cl(2) C(16) 3.885(8) 4_464 no
C(5) C(7) 3.900(10) 3_566 no
Cl(2) C(2) 3.925(6) 1_556 no
Cl(1) C(15) 3.931(8) 4_464 no
Cl(1) C(7) 3.937(9) 3_666 no
C(12) C(15) 3.960(10) 4_565 no
C(13) C(16) 3.980(10) 4_564 no
C(2) C(15) 3.990(9) 4_464 no
Cl(2) C(8) 4.000(10) 3_666 no
C(4) C(7) 4.000(10) 3_566 no
Cl(1) C(11) 4.025(9) 1_554 no
C(1) C(8) 4.030(10) 3_665 no
C(4) C(6) 4.050(10) 3_566 no
C(5) C(16) 4.050(10) 4_464 no
Rh(2) C(8) 4.058(8) 3_666 no
C(3) C(4) 4.060(10) 3_565 no
C(3) C(3) 4.070(10) 3_565 no
Rh(2) C(7) 4.074(8) 3_666 no
C(8) C(10) 4.080(10) 3_666 no
C(1) C(2) 4.095(9) 3_665 no
C(11) C(15) 4.110(10) 4_565 no
C(5) C(13) 4.112(9) 1_455 no
Cl(1) C(16) 4.138(8) 4_464 no
Rh(1) C(15) 4.143(7) 4_464 no
C(12) C(14) 4.140(10) 4_565 no
C(5) C(6) 4.158(8) 3_566 no
C(5) C(12) 4.160(10) 1_455 no
C(9) C(12) 4.170(10) 4_465 no
C(3) C(15) 4.180(10) 4_464 no
C(7) C(13) 4.190(10) 3_666 no
C(4) C(16) 4.210(10) 4_464 no
Cl(2) C(12) 4.209(7) 1_455 no
C(11) C(16) 4.220(10) 4_565 no
Rh(1) C(8) 4.220(10) 3_666 no
C(10) C(15) 4.230(10) 4_465 no
Cl(2) C(14) 4.234(6) 4_465 no
C(8) C(11) 4.240(10) 3_666 no
C(2) C(16) 4.250(10) 4_464 no
C(6) C(6) 4.252(9) 3_566 no
Rh(1) C(7) 4.255(9) 3_666 no
C(14) C(16) 4.260(10) 4_564 no
C(2) C(8) 4.260(10) 3_665 no
Cl(2) C(3) 4.266(9) 1_556 no
C(3) C(11) 4.270(10) 1_454 no
C(6) C(7) 4.280(10) 3_566 no
C(3) C(16) 4.290(10) 4_464 no
C(4) C(11) 4.290(10) 1_454 no
C(12) C(16) 4.320(10) 4_564 no
C(3) C(6) 4.330(10) 1_554 no
C(4) C(13) 4.340(10) 1_455 no
Cl(1) C(10) 4.420(5) . no
C(9) C(11) 4.420(10) 4_464 no
C(7) C(12) 4.420(10) 3_666 no
C(1) C(7) 4.430(10) 3_666 no
Cl(2) C(14) 4.435(6) . no
C(10) C(14) 4.439(8) 4_465 no
Cl(2) C(2) 4.444(6) . no
Cl(1) C(5) 4.444(6) . no
Cl(1) C(9) 4.445(6) 1_554 no
Cl(1) C(9) 4.456(6) . no
Cl(2) C(1) 4.458(7) . no
Cl(1) C(6) 4.466(6) . no
Cl(1) C(8) 4.475(9) 3_666 no
Cl(2) C(13) 4.477(6) . no
Cl(1) C(3) 4.574(9) . no
Rh(2) C(16) 4.576(8) 4_464 no
Cl(2) C(7) 4.579(9) 3_666 no
Cl(1) C(15) 4.603(7) . no
Cl(1) C(8) 4.614(9) . no
Cl(1) C(12) 4.616(8) . no
Cl(2) C(4) 4.620(8) . no
Cl(2) C(11) 4.622(8) . no
Cl(2) C(16) 4.651(8) . no
Cl(2) C(7) 4.656(8) . no
Rh(2) C(11) 4.660(10) 4_464 no
Rh(2) C(12) 4.706(9) 4_464 no
Rh(1) C(1) 4.867(7) 3_666 no

loop_
_geom_torsion_atom_site_label_1
_geom_torsion_atom_site_label_2
_geom_torsion_atom_site_label_3
_geom_torsion_atom_site_label_4
_geom_torsion
_geom_torsion_publ_flag
Cl(2) Rh(1) Cl(1) Rh(2) 8.03(5) no
C(1) Rh(1) Cl(1) Rh(2) -153.2(2) no
C(2) Rh(1) Cl(1) Rh(2) 168.2(2) no
C(5) Rh(1) Cl(1) Rh(2) 94.8(5) no
C(6) Rh(1) Cl(1) Rh(2) -81.0(5) no
Cl(1) Rh(1) Cl(2) Rh(2) -7.96(5) no
C(1) Rh(1) Cl(2) Rh(2) 77.6(6) no
C(2) Rh(1) Cl(2) Rh(2) -92.8(5) no
C(5) Rh(1) Cl(2) Rh(2) -168.4(2) no
C(6) Rh(1) Cl(2) Rh(2) 152.9(2) no
Cl(1) Rh(1) C(1) C(2) -90.3(4) no
Cl(1) Rh(1) C(1) C(8) 150.6(6) no
Cl(1) Rh(1) C(1) H(1) 26(5) no
Cl(2) Rh(1) C(1) C(2) -174.7(4) no
Cl(2) Rh(1) C(1) C(8) 66.2(9) no
Cl(2) Rh(1) C(1) H(1) -59(5) no
C(2) Rh(1) C(1) C(2) .0(4) no
C(2) Rh(1) C(1) C(8) -119.0(7) no
C(2) Rh(1) C(1) H(1) 116(5) no
C(5) Rh(1) C(1) C(2) 71.5(4) no
C(5) Rh(1) C(1) C(8) -47.5(6) no
C(5) Rh(1) C(1) H(1) -173(5) no
C(6) Rh(1) C(1) C(2) 108.0(4) no
C(6) Rh(1) C(1) C(8) -11.0(6) no
C(6) Rh(1) C(1) H(1) -136(5) no
Cl(1) Rh(1) C(2) C(1) 91.3(4) no
Cl(1) Rh(1) C(2) C(3) -147.6(5) no
Cl(1) Rh(1) C(2) H(2) -23(4) no
Cl(2) Rh(1) C(2) C(1) 175.0(4) no
Cl(2) Rh(1) C(2) C(3) -63.9(8) no
Cl(2) Rh(1) C(2) H(2) 61(4) no
C(1) Rh(1) C(2) C(1) .0(4) no
C(1) Rh(1) C(2) C(3) 121.1(7) no
C(1) Rh(1) C(2) H(2) -114(4) no
C(5) Rh(1) C(2) C(1) -107.6(4) no
C(5) Rh(1) C(2) C(3) 13.5(5) no
C(5) Rh(1) C(2) H(2) 138(4) no
C(6) Rh(1) C(2) C(1) -70.8(4) no
C(6) Rh(1) C(2) C(3) 50.3(6) no
C(6) Rh(1) C(2) H(2) 175(4) no
Cl(1) Rh(1) C(5) C(4) 61.9(8) no
Cl(1) Rh(1) C(5) C(6) -177.8(4) no
Cl(1) Rh(1) C(5) H(5) -56(4) no
Cl(2) Rh(1) C(5) C(4) 147.5(5) no
Cl(2) Rh(1) C(5) C(6) -92.2(3) no
Cl(2) Rh(1) C(5) H(5) 30(4) no
C(1) Rh(1) C(5) C(4) -49.7(5) no
C(1) Rh(1) C(5) C(6) 70.6(4) no
C(1) Rh(1) C(5) H(5) -167(4) no
C(2) Rh(1) C(5) C(4) -13.1(5) no
C(2) Rh(1) C(5) C(6) 107.2(4) no
C(2) Rh(1) C(5) H(5) -131(4) no
C(6) Rh(1) C(5) C(4) -120.3(7) no
C(6) Rh(1) C(5) C(6) .0(4) no
C(6) Rh(1) C(5) H(5) 122(4) no
Cl(1) Rh(1) C(6) C(5) 177.7(4) no
Cl(1) Rh(1) C(6) C(7) -62.9(8) no
Cl(1) Rh(1) C(6) H(6) 58(5) no
Cl(2) Rh(1) C(6) C(5) 90.0(3) no
Cl(2) Rh(1) C(6) C(7) -150.6(5) no
Cl(2) Rh(1) C(6) H(6) -29(5) no
C(1) Rh(1) C(6) C(5) -108.3(4) no
C(1) Rh(1) C(6) C(7) 11.1(5) no
C(1) Rh(1) C(6) H(6) 132(5) no
C(2) Rh(1) C(6) C(5) -71.8(4) no
C(2) Rh(1) C(6) C(7) 47.6(5) no
C(2) Rh(1) C(6) H(6) 169(5) no
C(5) Rh(1) C(6) C(5) .0(4) no
C(5) Rh(1) C(6) C(7) 119.4(7) no
C(5) Rh(1) C(6) H(6) -119(5) no
Cl(2) Rh(2) Cl(1) Rh(1) -8.01(5) no
C(9) Rh(2) Cl(1) Rh(1) -95.3(5) no
C(10) Rh(2) Cl(1) Rh(1) 80.1(5) no
C(13) Rh(2) Cl(1) Rh(1) 155.7(2) no
C(14) Rh(2) Cl(1) Rh(1) -165.7(2) no
Cl(1) Rh(2) Cl(2) Rh(1) 7.96(5) no
C(9) Rh(2) Cl(2) Rh(1) 171.0(2) no
C(10) Rh(2) Cl(2) Rh(1) -150.2(2) no
C(13) Rh(2) Cl(2) Rh(1) -75.6(6) no
C(14) Rh(2) Cl(2) Rh(1) 95.2(4) no
Cl(1) Rh(2) C(9) C(10) 177.3(4) no
Cl(1) Rh(2) C(9) C(16) -63.6(8) no
Cl(1) Rh(2) C(9) H(9) 73(5) no
Cl(2) Rh(2) C(9) C(10) 91.2(3) no
Cl(2) Rh(2) C(9) C(16) -149.8(4) no
Cl(2) Rh(2) C(9) H(9) -13(5) no
C(10) Rh(2) C(9) C(10) .0(4) no
C(10) Rh(2) C(9) C(16) 119.1(6) no
C(10) Rh(2) C(9) H(9) -104(5) no
C(13) Rh(2) C(9) C(10) -73.8(4) no
C(13) Rh(2) C(9) C(16) 45.3(5) no
C(13) Rh(2) C(9) H(9) -178(5) no
C(14) Rh(2) C(9) C(10) -110.7(4) no
C(14) Rh(2) C(9) C(16) 8.4(5) no
C(14) Rh(2) C(9) H(9) 145(5) no
Cl(1) Rh(2) C(10) C(9) -177.9(3) no
Cl(1) Rh(2) C(10) C(11) 61.4(8) no
Cl(1) Rh(2) C(10) H(10) -62(4) no
Cl(2) Rh(2) C(10) C(9) -91.2(3) no
Cl(2) Rh(2) C(10) C(11) 148.1(6) no
Cl(2) Rh(2) C(10) H(10) 25(4) no
C(9) Rh(2) C(10) C(9) .0(3) no
C(9) Rh(2) C(10) C(11) -120.7(7) no
C(9) Rh(2) C(10) H(10) 116(4) no
C(13) Rh(2) C(10) C(9) 104.7(4) no
C(13) Rh(2) C(10) C(11) -15.9(6) no
C(13) Rh(2) C(10) H(10) -139(4) no
C(14) Rh(2) C(10) C(9) 68.5(4) no
C(14) Rh(2) C(10) C(11) -52.2(6) no
C(14) Rh(2) C(10) H(10) -176(4) no
Cl(1) Rh(2) C(13) C(12) -148.9(5) no
Cl(1) Rh(2) C(13) C(14) 91.8(3) no
Cl(1) Rh(2) C(13) H(13) -25(4) no
Cl(2) Rh(2) C(13) C(12) -66.3(9) no
Cl(2) Rh(2) C(13) C(14) 174.4(5) no
Cl(2) Rh(2) C(13) H(13) 57(4) no
C(9) Rh(2) C(13) C(12) 47.1(6) no
C(9) Rh(2) C(13) C(14) -72.1(4) no
C(9) Rh(2) C(13) H(13) 171(4) no
C(10) Rh(2) C(13) C(12) 9.8(6) no
C(10) Rh(2) C(13) C(14) -109.5(4) no
C(10) Rh(2) C(13) H(13) 133(4) no
C(14) Rh(2) C(13) C(12) 119.3(7) no
C(14) Rh(2) C(13) C(14) .0(3) no
C(14) Rh(2) C(13) H(13) -117(4) no
Cl(1) Rh(2) C(14) C(13) -90.1(3) no
Cl(1) Rh(2) C(14) C(15) 148.5(4) no
Cl(1) Rh(2) C(14) H(14) 32(5) no
Cl(2) Rh(2) C(14) C(13) -175.9(3) no
Cl(2) Rh(2) C(14) C(15) 62.7(6) no
Cl(2) Rh(2) C(14) H(14) -54(5) no
C(9) Rh(2) C(14) C(13) 106.1(4) no
C(9) Rh(2) C(14) C(15) -15.3(4) no
C(9) Rh(2) C(14) H(14) -132(5) no
C(10) Rh(2) C(14) C(13) 70.0(4) no
C(10) Rh(2) C(14) C(15) -51.4(5) no
C(10) Rh(2) C(14) H(14) -168(5) no
C(13) Rh(2) C(14) C(13) .0(4) no
C(13) Rh(2) C(14) C(15) -121.4(6) no
C(13) Rh(2) C(14) H(14) 122(5) no
Rh(1) C(1) C(2) Rh(1) .000(10) no
Rh(1) C(1) C(2) C(3) -104.4(6) no
Rh(1) C(1) C(2) H(2) 90(5) no
C(8) C(1) C(2) Rh(1) 105.0(7) no
C(8) C(1) C(2) C(3) .0(10) no
C(8) C(1) C(2) H(2) -165(5) no
H(1) C(1) C(2) Rh(1) -102(5) no
H(1) C(1) C(2) C(3) 154(5) no
H(1) C(1) C(2) H(2) -12(7) no
Rh(1) C(1) C(8) C(7) 9.0(10) no
Rh(1) C(1) C(8) H(81) -114.0(10) no
Rh(1) C(1) C(8) H(82) 129(3) no
C(2) C(1) C(8) C(7) -72.0(10) no
C(2) C(1) C(8) H(81) 165.0(10) no
C(2) C(1) C(8) H(82) 48(3) no
H(1) C(1) C(8) C(7) 133(5) no
H(1) C(1) C(8) H(81) 10(5) no
H(1) C(1) C(8) H(82) -107(6) no
Rh(1) C(2) C(3) C(4) -12.0(10) no
Rh(1) C(2) C(3) H(31) 112(2) no
Rh(1) C(2) C(3) H(32) -130(2) no
C(1) C(2) C(3) C(4) 70.0(10) no
C(1) C(2) C(3) H(31) -166(2) no
C(1) C(2) C(3) H(32) -48(2) no
H(2) C(2) C(3) C(4) -124(5) no
H(2) C(2) C(3) H(31) 0(5) no
H(2) C(2) C(3) H(32) 117(5) no
C(2) C(3) C(4) C(5) .0(10) no
C(2) C(3) C(4) H(41) 123(2) no
C(2) C(3) C(4) H(42) -112(4) no
H(31) C(3) C(4) C(5) -123.0(10) no
H(31) C(3) C(4) H(41) 0(2) no
H(31) C(3) C(4) H(42) 125(4) no
H(32) C(3) C(4) C(5) 120(4) no
H(32) C(3) C(4) H(41) -117(4) no
H(32) C(3) C(4) H(42) 7(5) no
C(3) C(4) C(5) Rh(1) 10.4(9) no
C(3) C(4) C(5) C(6) -72.0(10) no
C(3) C(4) C(5) H(5) 121(5) no
H(41) C(4) C(5) Rh(1) -112.0(10) no
H(41) C(4) C(5) C(6) 166.0(10) no
H(41) C(4) C(5) H(5) -2(5) no
H(42) C(4) C(5) Rh(1) 135(2) no
H(42) C(4) C(5) C(6) 53(3) no
H(42) C(4) C(5) H(5) -114(5) no
Rh(1) C(5) C(6) Rh(1) .000(10) no
Rh(1) C(5) C(6) C(7) -103.1(7) no
Rh(1) C(5) C(6) H(6) 98(6) no
C(4) C(5) C(6) Rh(1) 104.5(6) no
C(4) C(5) C(6) C(7) 1.0(10) no
C(4) C(5) C(6) H(6) -157(6) no
H(5) C(5) C(6) Rh(1) -90(5) no
H(5) C(5) C(6) C(7) 167(5) no
H(5) C(5) C(6) H(6) 9(8) no
Rh(1) C(6) C(7) C(8) -10.0(10) no
Rh(1) C(6) C(7) H(71) 114(2) no
Rh(1) C(6) C(7) H(72) -126(4) no
C(5) C(6) C(7) C(8) 70.0(10) no
C(5) C(6) C(7) H(71) -166(2) no
C(5) C(6) C(7) H(72) -46(4) no
H(6) C(6) C(7) C(8) -129(5) no
H(6) C(6) C(7) H(71) -5(5) no
H(6) C(6) C(7) H(72) 115(6) no
C(6) C(7) C(8) C(1) .0(10) no
C(6) C(7) C(8) H(81) 124(2) no
C(6) C(7) C(8) H(82) -117(3) no
H(71) C(7) C(8) C(1) -123.0(10) no
H(71) C(7) C(8) H(81) 0(2) no
H(71) C(7) C(8) H(82) 119(4) no
H(72) C(7) C(8) C(1) 121(3) no
H(72) C(7) C(8) H(81) -116(3) no
H(72) C(7) C(8) H(82) 3(4) no
Rh(2) C(9) C(10) Rh(2) .000(10) no
Rh(2) C(9) C(10) C(11) 104.0(6) no
Rh(2) C(9) C(10) H(10) -99(5) no
C(16) C(9) C(10) Rh(2) -106.2(6) no
C(16) C(9) C(10) C(11) -2.0(10) no
C(16) C(9) C(10) H(10) 155(5) no
H(9) C(9) C(10) Rh(2) 100(5) no
H(9) C(9) C(10) C(11) -156(5) no
H(9) C(9) C(10) H(10) 0(7) no
Rh(2) C(9) C(16) C(15) .3(8) no
Rh(2) C(9) C(16) H(161) -122.0(10) no
Rh(2) C(9) C(16) H(162) 122(3) no
C(10) C(9) C(16) C(15) 82.0(8) no
C(10) C(9) C(16) H(161) -40(2) no
C(10) C(9) C(16) H(162) -157(3) no
H(9) C(9) C(16) C(15) -128(5) no
H(9) C(9) C(16) H(161) 110(5) no
H(9) C(9) C(16) H(162) -7(6) no
Rh(2) C(10) C(11) C(12) 20.0(10) no
Rh(2) C(10) C(11) H(111) 143(2) no
Rh(2) C(10) C(11) H(112) -77(5) no
C(9) C(10) C(11) C(12) -62.0(10) no
C(9) C(10) C(11) H(111) 61(2) no
C(9) C(10) C(11) H(112) -158(5) no
H(10) C(10) C(11) C(12) 140(4) no
H(10) C(10) C(11) H(111) -97(5) no
H(10) C(10) C(11) H(112) 44(6) no
C(10) C(11) C(12) C(13) -12.0(10) no
C(10) C(11) C(12) H(121) 110.0(10) no
C(10) C(11) C(12) H(122) -126(3) no
H(111) C(11) C(12) C(13) -135(2) no
H(111) C(11) C(12) H(121) -13(2) no
H(111) C(11) C(12) H(122) 111(4) no
H(112) C(11) C(12) C(13) 119(3) no
H(112) C(11) C(12) H(121) -119(3) no
H(112) C(11) C(12) H(122) 5(5) no
C(11) C(12) C(13) Rh(2) -2.0(10) no
C(11) C(12) C(13) C(14) 80.0(10) no
C(11) C(12) C(13) H(13) -115(5) no
H(121) C(12) C(13) Rh(2) -124.0(10) no
H(121) C(12) C(13) C(14) -42.0(10) no
H(121) C(12) C(13) H(13) 123(5) no
H(122) C(12) C(13) Rh(2) 123(3) no
H(122) C(12) C(13) C(14) -156(3) no
H(122) C(12) C(13) H(13) 10(5) no
Rh(2) C(13) C(14) Rh(2) .000(10) no
Rh(2) C(13) C(14) C(15) 104.4(6) no
Rh(2) C(13) C(14) H(14) -101(6) no
C(12) C(13) C(14) Rh(2) -105.4(6) no
C(12) C(13) C(14) C(15) -1.0(10) no
C(12) C(13) C(14) H(14) 154(6) no
H(13) C(13) C(14) Rh(2) 89(5) no
H(13) C(13) C(14) C(15) -166(5) no
H(13) C(13) C(14) H(14) -12(8) no
Rh(2) C(14) C(15) C(16) 20.2(7) no
Rh(2) C(14) C(15) H(151) 143.0(10) no
Rh(2) C(14) C(15) H(152) -92(3) no
C(13) C(14) C(15) C(16) -61.6(9) no
C(13) C(14) C(15) H(151) 61.0(10) no
C(13) C(14) C(15) H(152) -174(3) no
H(14) C(14) C(15) C(16) 139(5) no
H(14) C(14) C(15) H(151) -98(5) no
H(14) C(14) C(15) H(152) 27(6) no
C(14) C(15) C(16) C(9) -13.4(9) no
C(14) C(15) C(16) H(161) 109.0(10) no
C(14) C(15) C(16) H(162) -132(3) no
H(151) C(15) C(16) C(9) -136.0(10) no
H(151) C(15) C(16) H(161) -14(2) no
H(151) C(15) C(16) H(162) 106(3) no
H(152) C(15) C(16) C(9) 112(2) no
H(152) C(15) C(16) H(161) -126(2) no
H(152) C(15) C(16) H(162) -7(4) no
